data_2232348
loop_
_publ_author_name
'Ouzidan, Younes'
'Kandri Rodi, Youssef'
'Essassi, El Mokhtar'
'Luis, Santiago V.'
'Bolte, Michael'
'El Ammari, Lahcen'

_publ_section_title
;
 1-Decyl-6-nitro-1<i>H</i>-benzimidazol-2(3<i>H</i>)-one
;
_journal_coeditor_code IM2324
_journal_issue 11
_journal_name_full 'Acta Crystallographica Section E'
_journal_page_first o2937
_journal_paper_doi 10.1107/S1600536811041389
_journal_volume 67
_journal_year 2011
_chemical_formula_iupac 'C17 H25 N3 O3'
_chemical_formula_moiety 'C17 H25 N3 O3'
_chemical_formula_sum 'C17 H25 N3 O3'
_chemical_formula_weight 319.40
_chemical_name_systematic
;
1-Decyl-6-nitro-1<i>H</i>-benzimidazol-2(3<i>H</i>)-one
;
_space_group_IT_number 15
_symmetry_cell_setting monoclinic
_symmetry_space_group_name_Hall '-C 2yc'
_symmetry_space_group_name_H-M 'C 1 2/c 1'
_atom_sites_solution_hydrogens difmap
_atom_sites_solution_primary direct
_atom_sites_solution_secondary difmap
_audit_creation_method SHELXL-97
_cell_angle_alpha 90.00
_cell_angle_beta 109.481(2)
_cell_angle_gamma 90.00
_cell_formula_units_Z 8
_cell_length_a 32.9827(6)
_cell_length_b 4.55881(9)
_cell_length_c 29.3435(5)
_cell_measurement_reflns_used 8979
_cell_measurement_temperature 206(2)
_cell_measurement_theta_max 73.1406
_cell_measurement_theta_min 2.8399
_cell_volume 4159.56(14)
_computing_cell_refinement 'CrysAlis PRO (Agilent, 2011)'
_computing_data_collection 'CrysAlis PRO (Agilent, 2011)'
_computing_data_reduction 'CrysAlis PRO (Agilent, 2011)'
_computing_molecular_graphics 'XP (Sheldrick, 2008)'
_computing_publication_material 'SHELXL97 (Sheldrick, 2008)'
_computing_structure_refinement 'SHELXL97 (Sheldrick, 2008)'
_computing_structure_solution 'SHELXS97 (Sheldrick, 2008)'
_diffrn_ambient_temperature 206(2)
_diffrn_detector_area_resol_mean 0.4051
_diffrn_measured_fraction_theta_full 0.986
_diffrn_measured_fraction_theta_max 0.986
_diffrn_measurement_device_type 'Agilent SuperNova Dual (Cu at zero) Atlas'
_diffrn_measurement_method \w
_diffrn_radiation_monochromator mirror
_diffrn_radiation_source 'fine-focus sealed tube'
_diffrn_radiation_type CuK\a
_diffrn_radiation_wavelength 1.54184
_diffrn_reflns_av_R_equivalents 0.0286
_diffrn_reflns_av_sigmaI/netI 0.0175
_diffrn_reflns_limit_h_max 40
_diffrn_reflns_limit_h_min -40
_diffrn_reflns_limit_k_max 5
_diffrn_reflns_limit_k_min -4
_diffrn_reflns_limit_l_max 36
_diffrn_reflns_limit_l_min -36
_diffrn_reflns_number 20838
_diffrn_reflns_theta_full 73.30
_diffrn_reflns_theta_max 73.30
_diffrn_reflns_theta_min 2.84
_exptl_absorpt_coefficient_mu 0.572
_exptl_absorpt_correction_T_max 0.985
_exptl_absorpt_correction_T_min 0.952
_exptl_absorpt_correction_type analytical
_exptl_absorpt_process_details
;[CrysAlis PRO (Agilent, 2011)
based on expressions derived by
Clark & Reid (1995)]
;
_exptl_crystal_colour colourless
_exptl_crystal_density_diffrn 1.020
_exptl_crystal_density_method 'not measured'
_exptl_crystal_description block
_exptl_crystal_F_000 1376
_exptl_crystal_size_max 0.15
_exptl_crystal_size_mid 0.11
_exptl_crystal_size_min 0.05
_platon_squeeze_details
;
.
;
_refine_diff_density_max 0.155
_refine_diff_density_min -0.170
_refine_ls_extinction_method none
_refine_ls_goodness_of_fit_ref 1.092
_refine_ls_hydrogen_treatment constr
_refine_ls_matrix_type full
_refine_ls_number_parameters 208
_refine_ls_number_reflns 4129
_refine_ls_number_restraints 0
_refine_ls_restrained_S_all 1.092
_refine_ls_R_factor_all 0.0477
_refine_ls_R_factor_gt 0.0411
_refine_ls_shift/su_max 0.001
_refine_ls_shift/su_mean 0.000
_refine_ls_structure_factor_coef Fsqd
_refine_ls_weighting_details 'calc w=1/[\s^2^(Fo^2^)+(0.0706P)^2^+0.8537P] where P=(Fo^2^+2Fc^2^)/3'
_refine_ls_weighting_scheme calc
_refine_ls_wR_factor_gt 0.1205
_refine_ls_wR_factor_ref 0.1257
_reflns_number_gt 3475
_reflns_number_total 4129
_reflns_threshold_expression I>2\s(I)
_cod_data_source_file im2324.cif
_cod_data_source_block I
_cod_original_cell_volume 4159.56(13)
_cod_original_sg_symbol_H-M 'C 2/c'
_cod_database_code 2232348
_cod_database_fobs_code 2232348

loop_
_symmetry_equiv_pos_as_xyz
'x, y, z'
'-x, y, -z+1/2'
'x+1/2, y+1/2, z'
'-x+1/2, y+1/2, -z+1/2'
'-x, -y, -z'
'x, -y, z-1/2'
'-x+1/2, -y+1/2, -z'
'x+1/2, -y+1/2, z-1/2'

loop_
_atom_site_type_symbol
_atom_site_label
_atom_site_fract_x
_atom_site_fract_y
_atom_site_fract_z
_atom_site_U_iso_or_equiv
_atom_site_adp_type
_atom_site_calc_flag
_atom_site_refinement_flags
_atom_site_occupancy
_atom_site_symmetry_multiplicity
N N1 0.76316(3) 0.5176(2) 0.70158(3) 0.0389(3) Uani d . 1 1
H H1 0.7727 0.4612 0.7312 0.047 Uiso calc R 1 1
N N2 0.72508(3) 0.7438(2) 0.63471(3) 0.0319(2) Uani d . 1 1
N N3 0.80707(4) 0.2956(3) 0.53894(4) 0.0493(3) Uani d . 1 1
O O1 0.70806(3) 0.8310(2) 0.70415(3) 0.0459(3) Uani d . 1 1
O O2 0.83330(4) 0.1068(3) 0.53903(4) 0.0817(4) Uani d . 1 1
O O3 0.78870(3) 0.4442(2) 0.50339(3) 0.0571(3) Uani d . 1 1
C C1 0.77940(3) 0.4278(3) 0.66624(4) 0.0337(3) Uani d . 1 1
C C2 0.75516(3) 0.5736(3) 0.62357(4) 0.0304(3) Uani d . 1 1
C C3 0.76366(3) 0.5367(3) 0.58100(4) 0.0341(3) Uani d . 1 1
H H3 0.7482 0.6341 0.5527 0.041 Uiso calc R 1 1
C C4 0.79688(4) 0.3445(3) 0.58314(4) 0.0384(3) Uani d . 1 1
C C5 0.82078(4) 0.1954(3) 0.62471(5) 0.0451(3) Uani d . 1 1
H H5 0.8425 0.0676 0.6240 0.054 Uiso calc R 1 1
C C6 0.81208(4) 0.2379(3) 0.66730(4) 0.0433(3) Uani d . 1 1
H H6 0.8278 0.1413 0.6956 0.052 Uiso calc R 1 1
C C7 0.72984(3) 0.7087(3) 0.68291(4) 0.0350(3) Uani d . 1 1
C C11 0.69093(3) 0.9198(3) 0.60136(4) 0.0325(3) Uani d . 1 1
H H11A 0.7026 1.0276 0.5800 0.039 Uiso calc R 1 1
H H11B 0.6806 1.0613 0.6197 0.039 Uiso calc R 1 1
C C12 0.65344(3) 0.7327(3) 0.57121(4) 0.0342(3) Uani d . 1 1
H H12A 0.6418 0.6247 0.5925 0.041 Uiso calc R 1 1
H H12B 0.6637 0.5915 0.5529 0.041 Uiso calc R 1 1
C C13 0.61786(4) 0.9169(3) 0.53654(4) 0.0355(3) Uani d . 1 1
H H13A 0.6063 1.0490 0.5551 0.043 Uiso calc R 1 1
H H13B 0.6300 1.0352 0.5168 0.043 Uiso calc R 1 1
C C14 0.58145(4) 0.7315(3) 0.50369(4) 0.0380(3) Uani d . 1 1
H H14A 0.5691 0.6155 0.5235 0.046 Uiso calc R 1 1
H H14B 0.5931 0.5970 0.4856 0.046 Uiso calc R 1 1
C C15 0.54594(4) 0.9122(3) 0.46821(4) 0.0403(3) Uani d . 1 1
H H15A 0.5584 1.0310 0.4488 0.048 Uiso calc R 1 1
H H15B 0.5339 1.0442 0.4863 0.048 Uiso calc R 1 1
C C16 0.50987(4) 0.7262(3) 0.43470(5) 0.0409(3) Uani d . 1 1
H H16A 0.5220 0.5927 0.4170 0.049 Uiso calc R 1 1
H H16B 0.4973 0.6089 0.4541 0.049 Uiso calc R 1 1
C C17 0.47449(4) 0.9044(3) 0.39880(5) 0.0417(3) Uani d . 1 1
H H17A 0.4611 1.0287 0.4165 0.050 Uiso calc R 1 1
H H17B 0.4873 1.0311 0.3808 0.050 Uiso calc R 1 1
C C18 0.43994(4) 0.7188(3) 0.36328(5) 0.0444(3) Uani d . 1 1
H H18A 0.4535 0.5884 0.3466 0.053 Uiso calc R 1 1
H H18B 0.4263 0.5982 0.3812 0.053 Uiso calc R 1 1
C C19 0.40558(4) 0.8947(3) 0.32606(5) 0.0530(4) Uani d . 1 1
H H19A 0.3908 1.0171 0.3426 0.064 Uiso calc R 1 1
H H19B 0.4193 1.0233 0.3092 0.064 Uiso calc R 1 1
C C20 0.37271(5) 0.7073(4) 0.28924(6) 0.0673(5) Uani d . 1 1
H H20A 0.3528 0.8315 0.2659 0.101 Uiso calc R 1 1
H H20B 0.3575 0.5894 0.3053 0.101 Uiso calc R 1 1
H H20C 0.3871 0.5820 0.2732 0.101 Uiso calc R 1 1

loop_
_atom_site_aniso_label
_atom_site_aniso_U_11
_atom_site_aniso_U_22
_atom_site_aniso_U_33
_atom_site_aniso_U_12
_atom_site_aniso_U_13
_atom_site_aniso_U_23
N1 0.0368(5) 0.0594(7) 0.0176(4) -0.0018(5) 0.0051(3) 0.0043(4)
N2 0.0304(4) 0.0432(6) 0.0192(4) -0.0013(4) 0.0046(3) -0.0007(4)
N3 0.0505(6) 0.0633(8) 0.0392(6) 0.0032(6) 0.0218(5) -0.0011(5)
O1 0.0411(4) 0.0714(7) 0.0241(4) -0.0004(4) 0.0095(3) -0.0087(4)
O2 0.0945(9) 0.1005(10) 0.0648(7) 0.0446(8) 0.0461(7) 0.0090(7)
O3 0.0644(6) 0.0789(8) 0.0333(5) 0.0066(5) 0.0236(4) 0.0067(5)
C1 0.0310(5) 0.0458(7) 0.0217(5) -0.0058(5) 0.0051(4) 0.0020(4)
C2 0.0287(5) 0.0372(6) 0.0228(5) -0.0059(4) 0.0054(4) -0.0003(4)
C3 0.0357(5) 0.0422(7) 0.0227(5) -0.0028(5) 0.0075(4) 0.0027(4)
C4 0.0390(6) 0.0479(7) 0.0299(6) -0.0012(5) 0.0137(5) -0.0006(5)
C5 0.0398(6) 0.0542(8) 0.0399(6) 0.0078(6) 0.0115(5) 0.0037(6)
C6 0.0393(6) 0.0544(8) 0.0312(6) 0.0046(6) 0.0050(5) 0.0098(5)
C7 0.0316(5) 0.0510(7) 0.0199(5) -0.0082(5) 0.0052(4) -0.0048(5)
C11 0.0329(5) 0.0361(6) 0.0251(5) -0.0005(5) 0.0050(4) -0.0008(4)
C12 0.0330(6) 0.0345(6) 0.0299(5) -0.0011(5) 0.0037(4) -0.0006(5)
C13 0.0330(5) 0.0337(7) 0.0341(6) 0.0002(5) 0.0037(4) -0.0001(5)
C14 0.0349(6) 0.0345(7) 0.0366(6) 0.0005(5) 0.0013(5) -0.0007(5)
C15 0.0350(6) 0.0365(7) 0.0403(6) 0.0008(5) 0.0003(5) -0.0010(5)
C16 0.0367(6) 0.0362(7) 0.0403(6) 0.0005(5) 0.0000(5) -0.0011(5)
C17 0.0366(6) 0.0381(7) 0.0413(6) 0.0013(5) 0.0006(5) -0.0014(5)
C18 0.0372(6) 0.0414(7) 0.0436(7) 0.0011(5) -0.0011(5) -0.0024(5)
C19 0.0447(7) 0.0489(9) 0.0499(7) 0.0060(6) -0.0050(6) -0.0026(6)
C20 0.0483(8) 0.0687(11) 0.0608(9) 0.0079(7) -0.0140(7) -0.0078(8)

loop_
_atom_type_symbol
_atom_type_description
_atom_type_scat_dispersion_real
_atom_type_scat_dispersion_imag
_atom_type_scat_source
C C 0.0181 0.0091 'International Tables Vol C Tables 4.2.6.8 and 6.1.1.4'
H H 0.0000 0.0000 'International Tables Vol C Tables 4.2.6.8 and 6.1.1.4'
N N 0.0311 0.0180 'International Tables Vol C Tables 4.2.6.8 and 6.1.1.4'
O O 0.0492 0.0322 'International Tables Vol C Tables 4.2.6.8 and 6.1.1.4'

loop_
_geom_angle_atom_site_label_1
_geom_angle_atom_site_label_2
_geom_angle_atom_site_label_3
_geom_angle
C7 N1 C1 110.52(9)
C7 N1 H1 124.7
C1 N1 H1 124.7
C7 N2 C2 109.41(9)
C7 N2 C11 123.32(9)
C2 N2 C11 127.13(8)
O2 N3 O3 122.85(11)
O2 N3 C4 118.60(11)
O3 N3 C4 118.55(11)
C6 C1 N1 131.94(10)
C6 C1 C2 121.76(10)
N1 C1 C2 106.31(10)
C3 C2 N2 131.46(10)
C3 C2 C1 121.41(10)
N2 C2 C1 107.12(9)
C2 C3 C4 115.61(10)
C2 C3 H3 122.2
C4 C3 H3 122.2
C3 C4 C5 123.84(11)
C3 C4 N3 117.89(10)
C5 C4 N3 118.28(12)
C6 C5 C4 119.74(12)
C6 C5 H5 120.1
C4 C5 H5 120.1
C1 C6 C5 117.64(11)
C1 C6 H6 121.2
C5 C6 H6 121.2
O1 C7 N1 127.86(10)
O1 C7 N2 125.50(11)
N1 C7 N2 106.64(9)
N2 C11 C12 112.17(10)
N2 C11 H11A 109.2
C12 C11 H11A 109.2
N2 C11 H11B 109.2
C12 C11 H11B 109.2
H11A C11 H11B 107.9
C11 C12 C13 112.06(10)
C11 C12 H12A 109.2
C13 C12 H12A 109.2
C11 C12 H12B 109.2
C13 C12 H12B 109.2
H12A C12 H12B 107.9
C14 C13 C12 112.76(10)
C14 C13 H13A 109.0
C12 C13 H13A 109.0
C14 C13 H13B 109.0
C12 C13 H13B 109.0
H13A C13 H13B 107.8
C13 C14 C15 113.41(10)
C13 C14 H14A 108.9
C15 C14 H14A 108.9
C13 C14 H14B 108.9
C15 C14 H14B 108.9
H14A C14 H14B 107.7
C14 C15 C16 113.39(10)
C14 C15 H15A 108.9
C16 C15 H15A 108.9
C14 C15 H15B 108.9
C16 C15 H15B 108.9
H15A C15 H15B 107.7
C17 C16 C15 113.80(10)
C17 C16 H16A 108.8
C15 C16 H16A 108.8
C17 C16 H16B 108.8
C15 C16 H16B 108.8
H16A C16 H16B 107.7
C18 C17 C16 113.88(10)
C18 C17 H17A 108.8
C16 C17 H17A 108.8
C18 C17 H17B 108.8
C16 C17 H17B 108.8
H17A C17 H17B 107.7
C19 C18 C17 114.19(11)
C19 C18 H18A 108.7
C17 C18 H18A 108.7
C19 C18 H18B 108.7
C17 C18 H18B 108.7
H18A C18 H18B 107.6
C20 C19 C18 113.67(12)
C20 C19 H19A 108.8
C18 C19 H19A 108.8
C20 C19 H19B 108.8
C18 C19 H19B 108.8
H19A C19 H19B 107.7
C19 C20 H20A 109.5
C19 C20 H20B 109.5
H20A C20 H20B 109.5
C19 C20 H20C 109.5
H20A C20 H20C 109.5
H20B C20 H20C 109.5

loop_
_geom_bond_atom_site_label_1
_geom_bond_atom_site_label_2
_geom_bond_distance
N1 C7 1.3659(16)
N1 C1 1.3785(15)
N1 H1 0.8600
N2 C7 1.3793(13)
N2 C2 1.3819(15)
N2 C11 1.4612(14)
N3 O2 1.2198(16)
N3 O3 1.2218(15)
N3 C4 1.4612(15)
O1 C7 1.2304(14)
C1 C6 1.3745(18)
C1 C2 1.4077(15)
C2 C3 1.3789(14)
C3 C4 1.3879(17)
C3 H3 0.9300
C4 C5 1.3890(17)
C5 C6 1.3862(18)
C5 H5 0.9300
C6 H6 0.9300
C11 C12 1.5197(15)
C11 H11A 0.9700
C11 H11B 0.9700
C12 C13 1.5234(15)
C12 H12A 0.9700
C12 H12B 0.9700
C13 C14 1.5208(15)
C13 H13A 0.9700
C13 H13B 0.9700
C14 C15 1.5235(15)
C14 H14A 0.9700
C14 H14B 0.9700
C15 C16 1.5235(16)
C15 H15A 0.9700
C15 H15B 0.9700
C16 C17 1.5201(16)
C16 H16A 0.9700
C16 H16B 0.9700
C17 C18 1.5194(16)
C17 H17A 0.9700
C17 H17B 0.9700
C18 C19 1.5148(17)
C18 H18A 0.9700
C18 H18B 0.9700
C19 C20 1.5138(19)
C19 H19A 0.9700
C19 H19B 0.9700
C20 H20A 0.9600
C20 H20B 0.9600
C20 H20C 0.9600

loop_
_geom_hbond_atom_site_label_D
_geom_hbond_atom_site_label_H
_geom_hbond_atom_site_label_A
_geom_hbond_site_symmetry_A
_geom_hbond_distance_DH
_geom_hbond_distance_HA
_geom_hbond_distance_DA
_geom_hbond_angle_DHA
N1 H1 O1 4_646 0.86 1.88 2.7430(10) 178.2

loop_
_platon_squeeze_void_nr
_platon_squeeze_void_average_x
_platon_squeeze_void_average_y
_platon_squeeze_void_average_z
_platon_squeeze_void_volume
_platon_squeeze_void_count_electrons
_platon_squeeze_void_content
1 0.500 0.865 0.250 231 55 ' '
2 1.000 0.365 0.250 231 55 ' '
3 0.500 0.093 0.750 231 55 ' '
4 1.000 0.593 0.750 231 55 ' '
